data_2216661
loop_
_publ_author_name
'Weil, Matthias'
'St\"oger, Berthold'

_publ_section_title
;
 Ga~2~(TeO~3~)~3~(H~2~O)~3~
;
_journal_coeditor_code MG2042
_journal_issue 12
_journal_name_full 'Acta Crystallographica Section E'
_journal_page_first i202
_journal_page_last i202
_journal_paper_doi 10.1107/S1600536807060011
_journal_volume 63
_journal_year 2007
_chemical_formula_iupac 'Ga2 (Te O3)3 (H2 O)3'
_chemical_formula_structural 'Ga2 (Te O3)2 (H2 O)3'
_chemical_formula_sum 'Ga2 H6 O12 Te3'
_chemical_formula_weight 720.29
_chemical_name_systematic
;
digallium(III) tris[tellurate(IV)] trihydrate
;
_space_group_IT_number 161
_symmetry_cell_setting hexagonal
_symmetry_space_group_name_Hall 'R 3 -2"c'
_symmetry_space_group_name_H-M 'R 3 c :H'
_atom_sites_solution_hydrogens difmap
_atom_sites_solution_primary isomor
_audit_creation_method SHELXL97
_cell_angle_alpha 90.00
_cell_angle_beta 90.00
_cell_angle_gamma 120.00
_cell_formula_units_Z 6
_cell_length_a 9.5404(13)
_cell_length_b 9.5404(13)
_cell_length_c 20.3472(19)
_cell_measurement_reflns_used 25
_cell_measurement_temperature 295(2)
_cell_measurement_theta_max 17.131
_cell_measurement_theta_min 10.002
_cell_volume 1603.9(3)
_computing_cell_refinement 'CAD-4 Software (Enraf--Nonius, 1989)'
_computing_data_collection 'CAD-4 Software (Enraf--Nonius, 1989)'
_computing_data_reduction 'HELENA implemented in PLATON (Spek, 2003)'
_computing_molecular_graphics 'ATOMS (Dowty, 2006)'
_computing_publication_material 'SHELXL97 (Sheldrick, 1997)'
_computing_structure_refinement 'SHELXL97 (Sheldrick, 1997)'
_computing_structure_solution
;
coordinates taken from an isotypic structure (Giester & Pertlik, 1994)
;
_diffrn_ambient_temperature 293(2)
_diffrn_measured_fraction_theta_full 1.000
_diffrn_measured_fraction_theta_max 1.000
_diffrn_measurement_device_type 'Enraf--Nonius CAD-4'
_diffrn_measurement_method \w/2\q
_diffrn_radiation_monochromator graphite
_diffrn_radiation_source 'fine-focus sealed tube'
_diffrn_radiation_type MoK\a
_diffrn_radiation_wavelength 0.71073
_diffrn_reflns_av_R_equivalents 0.0691
_diffrn_reflns_av_sigmaI/netI 0.0324
_diffrn_reflns_limit_h_max 15
_diffrn_reflns_limit_h_min -15
_diffrn_reflns_limit_k_max 15
_diffrn_reflns_limit_k_min -15
_diffrn_reflns_limit_l_max 32
_diffrn_reflns_limit_l_min -32
_diffrn_reflns_number 8621
_diffrn_reflns_theta_full 34.96
_diffrn_reflns_theta_max 34.96
_diffrn_reflns_theta_min 3.18
_diffrn_standards_decay_% 0
_diffrn_standards_interval_count 180
_diffrn_standards_number 3
_exptl_absorpt_coefficient_mu 13.121
_exptl_absorpt_correction_T_max 0.1965
_exptl_absorpt_correction_T_min 0.1063
_exptl_absorpt_correction_type numerical
_exptl_absorpt_process_details '(HABITUS; Herrendorf, 1997)'
_exptl_crystal_colour colourless
_exptl_crystal_density_diffrn 4.474
_exptl_crystal_density_method 'not measured'
_exptl_crystal_description fragment
_exptl_crystal_F_000 1920
_exptl_crystal_size_max 0.24
_exptl_crystal_size_mid 0.23
_exptl_crystal_size_min 0.21
_refine_diff_density_max 1.473
_refine_diff_density_min -1.307
_refine_ls_abs_structure_details 'Flack (1983), 780 Friedel pairs'
_refine_ls_abs_structure_Flack 0.542(16)
_refine_ls_extinction_coef 0.00111(4)
_refine_ls_extinction_expression Fc^*^=kFc[1+0.001xFc^2^\l^3^/sin(2\q)]^-1/4^
_refine_ls_extinction_method 'SHELXL97 (Sheldrick, 1997)'
_refine_ls_goodness_of_fit_ref 1.159
_refine_ls_hydrogen_treatment mixed
_refine_ls_matrix_type full
_refine_ls_number_parameters 61
_refine_ls_number_reflns 1569
_refine_ls_number_restraints 4
_refine_ls_restrained_S_all 1.158
_refine_ls_R_factor_all 0.0200
_refine_ls_R_factor_gt 0.0199
_refine_ls_shift/su_max 0.001
_refine_ls_shift/su_mean 0.000
_refine_ls_structure_factor_coef Fsqd
_refine_ls_weighting_details 'w = 1/[\s^2^(Fo^2^)+(0.0129P)^2^+4.6051P] where P=(Fo^2^+2Fc^2^)/3'
_refine_ls_weighting_scheme calc
_refine_ls_wR_factor_gt 0.0400
_refine_ls_wR_factor_ref 0.0400
_reflns_number_gt 1563
_reflns_number_total 1569
_reflns_threshold_expression I>2\s(I)
_cod_data_source_file mg2042.cif
_cod_data_source_block I
_cod_original_sg_symbol_H-M 'R 3 c'
_cod_database_code 2216661
_cod_database_fobs_code 2216661

loop_
_symmetry_equiv_pos_as_xyz
'x, y, z'
'-y, x-y, z'
'-x+y, -x, z'
'-y, -x, z+1/2'
'-x+y, y, z+1/2'
'x, x-y, z+1/2'
'x+2/3, y+1/3, z+1/3'
'-y+2/3, x-y+1/3, z+1/3'
'-x+y+2/3, -x+1/3, z+1/3'
'-y+2/3, -x+1/3, z+5/6'
'-x+y+2/3, y+1/3, z+5/6'
'x+2/3, x-y+1/3, z+5/6'
'x+1/3, y+2/3, z+2/3'
'-y+1/3, x-y+2/3, z+2/3'
'-x+y+1/3, -x+2/3, z+2/3'
'-y+1/3, -x+2/3, z+7/6'
'-x+y+1/3, y+2/3, z+7/6'
'x+1/3, x-y+2/3, z+7/6'

loop_
_atom_site_type_symbol
_atom_site_label
_atom_site_fract_x
_atom_site_fract_y
_atom_site_fract_z
_atom_site_U_iso_or_equiv
_atom_site_adp_type
_atom_site_calc_flag
_atom_site_refinement_flags
_atom_site_occupancy
Ga Ga1 0.0000 0.0000 0.09638(2) 0.00750(10) Uani d S 1
Ga Ga2 0.3333 0.6667 0.00547(2) 0.00893(10) Uani d S 1
Te Te 0.38972(2) 0.23787(2) 0.053606(9) 0.00860(5) Uani d . 1
O O1 0.1896(3) 0.0480(3) 0.04221(10) 0.0117(4) Uani d . 1
O O2 0.1524(3) 0.1845(3) 0.15207(11) 0.0146(4) Uani d . 1
O O3 0.4808(3) 0.1732(3) 0.12004(11) 0.0138(4) Uani d . 1
O O4 0.1786(4) 0.4827(4) 0.06755(13) 0.0238(5) Uani d D 1
H H1 0.208(5) 0.467(5) 0.1097(16) 0.017(6) Uiso d D 1
H H2 0.118(5) 0.378(4) 0.0461(19) 0.017(6) Uiso d D 1

loop_
_atom_site_aniso_label
_atom_site_aniso_U_11
_atom_site_aniso_U_22
_atom_site_aniso_U_33
_atom_site_aniso_U_12
_atom_site_aniso_U_13
_atom_site_aniso_U_23
Ga1 0.00780(14) 0.00780(14) 0.00689(18) 0.00390(7) 0.000 0.000
Ga2 0.00992(15) 0.00992(15) 0.00694(17) 0.00496(7) 0.000 0.000
Te 0.00799(9) 0.00895(9) 0.00906(6) 0.00439(7) 0.00024(5) 0.00030(5)
O1 0.0065(8) 0.0117(10) 0.0117(8) 0.0005(7) 0.0016(7) -0.0044(7)
O2 0.0122(10) 0.0144(10) 0.0140(8) 0.0042(8) -0.0016(7) -0.0091(8)
O3 0.0148(10) 0.0122(10) 0.0135(8) 0.0061(9) -0.0060(8) -0.0016(7)
O4 0.0221(13) 0.0249(14) 0.0206(11) 0.0088(11) 0.0053(10) 0.0078(10)

loop_
_atom_type_symbol
_atom_type_description
_atom_type_scat_dispersion_real
_atom_type_scat_dispersion_imag
_atom_type_scat_source
O O 0.0106 0.0060 'International Tables Vol C Tables 4.2.6.8 and 6.1.1.4'
Ga Ga 0.2307 1.6083 'International Tables Vol C Tables 4.2.6.8 and 6.1.1.4'
Te Te -0.5308 1.6751 'International Tables Vol C Tables 4.2.6.8 and 6.1.1.4'
H H 0.0000 0.0000 'International Tables Vol C Tables 4.2.6.8 and 6.1.1.4'

loop_
_geom_angle_atom_site_label_1
_geom_angle_atom_site_label_2
_geom_angle_atom_site_label_3
_geom_angle_site_symmetry_1
_geom_angle_site_symmetry_3
_geom_angle
_geom_angle_publ_flag
O1 Ga1 O1 3 . 91.65(9) ?
O1 Ga1 O1 3 2 91.65(9) ?
O1 Ga1 O1 . 2 91.65(9) ?
O1 Ga1 O2 3 . 176.01(11) ?
O1 Ga1 O2 . . 86.13(9) ?
O1 Ga1 O2 2 . 91.73(11) ?
O1 Ga1 O2 3 2 91.73(11) ?
O1 Ga1 O2 . 2 176.01(11) ?
O1 Ga1 O2 2 2 86.13(9) ?
O2 Ga1 O2 . 2 90.61(10) ?
O1 Ga1 O2 3 3 86.13(9) ?
O1 Ga1 O2 . 3 91.73(11) ?
O1 Ga1 O2 2 3 176.01(11) ?
O2 Ga1 O2 . 3 90.61(10) ?
O2 Ga1 O2 2 3 90.61(10) ?
O3 Ga2 O3 11_554 10_564 93.85(10) ?
O3 Ga2 O3 11_554 12_454 93.85(10) ?
O3 Ga2 O3 10_564 12_454 93.85(10) ?
O3 Ga2 O4 11_554 3_565 174.70(11) ?
O3 Ga2 O4 10_564 3_565 90.39(12) ?
O3 Ga2 O4 12_454 3_565 89.04(12) ?
O3 Ga2 O4 11_554 . 89.04(12) ?
O3 Ga2 O4 10_564 . 174.70(11) ?
O3 Ga2 O4 12_454 . 90.39(12) ?
O4 Ga2 O4 3_565 . 86.49(12) ?
O3 Ga2 O4 11_554 2_665 90.39(12) ?
O3 Ga2 O4 10_564 2_665 89.04(12) ?
O3 Ga2 O4 12_454 2_665 174.70(11) ?
O4 Ga2 O4 3_565 2_665 86.49(12) ?
O4 Ga2 O4 . 2_665 86.49(12) ?
O2 Te O3 10_554 . 94.37(10) y
O2 Te O1 10_554 . 91.62(10) y
O3 Te O1 . . 100.80(11) y
Te O1 Ga1 . . 121.95(11) ?
Te O2 Ga1 16_554 . 125.93(14) ?
Te O3 Ga2 . 16_654 121.25(13) ?
Ga2 O4 H1 . . 124(3) ?
Ga2 O4 H2 . . 114(3) ?
H1 O4 H2 . . 109(3) ?

loop_
_geom_bond_atom_site_label_1
_geom_bond_atom_site_label_2
_geom_bond_site_symmetry_2
_geom_bond_distance
_geom_bond_publ_flag
Ga1 O1 3 1.966(2) ?
Ga1 O1 . 1.966(2) y
Ga1 O1 2 1.966(2) ?
Ga1 O2 . 1.984(2) y
Ga1 O2 2 1.984(2) ?
Ga1 O2 3 1.984(2) ?
Ga2 O3 11_554 1.973(2) ?
Ga2 O3 10_564 1.973(2) y
Ga2 O3 12_454 1.973(2) ?
Ga2 O4 3_565 2.065(3) ?
Ga2 O4 . 2.065(3) y
Ga2 O4 2_665 2.065(3) ?
Te O2 10_554 1.865(2) y
Te O3 . 1.871(2) y
Te O1 . 1.877(2) y
O4 H1 . 0.94(3) ?
O4 H2 . 0.97(3) ?

loop_
_geom_hbond_atom_site_label_D
_geom_hbond_atom_site_label_H
_geom_hbond_atom_site_label_A
_geom_hbond_site_symmetry_A
_geom_hbond_distance_DH
_geom_hbond_distance_HA
_geom_hbond_distance_DA
_geom_hbond_angle_DHA
O4 H1 O2 . 0.94(3) 2.62(4) 3.226(4) 123(3)
O4 H1 O1 16_554 0.94(3) 2.14(3) 3.060(3) 170(4)
O4 H2 O1 2 0.97(3) 2.01(4) 2.915(4) 154(4)
